data_4337907
loop_
_publ_author_name
'Cole, Bren E.'
'Wolbach, Jeffrey P.'
'Dougherty, Jr, William G.'
'Piro, Nicholas A.'
'Kassel, W. Scott'
'Graves, Christopher R.'

_publ_section_title
;
 Synthesis and Characterization of Aluminum-\a-diimine Complexes over
 Multiple Redox States.
;
_journal_issue 7
_journal_name_full 'Inorganic chemistry'
_journal_page_first 3899
_journal_paper_doi 10.1021/ic5003989
_journal_volume 53
_journal_year 2014
_chemical_formula_sum 'C33 H44 Al Cl N2 O'
_chemical_formula_weight 547.13
_chemical_name_systematic
; 
 ? 
;
_space_group_crystal_system monoclinic
_space_group_IT_number 15
_space_group_name_Hall '-C 2yc'
_space_group_name_H-M_alt 'C 1 2/c 1'
_symmetry_space_group_name_Hall '-C 2yc'
_symmetry_space_group_name_H-M 'C 1 2/c 1'
_atom_sites_solution_hydrogens geom
_audit_creation_method SHELXL-2012
_cell_angle_alpha 90
_cell_angle_beta 100.299(7)
_cell_angle_gamma 90
_cell_formula_units_Z 8
_cell_length_a 23.107(3)
_cell_length_b 11.7175(14)
_cell_length_c 23.314(3)
_cell_measurement_reflns_used 1411
_cell_measurement_temperature 120(2)
_cell_measurement_theta_max 18.85
_cell_measurement_theta_min 2.53
_cell_volume 6210.7(14)
_computing_cell_refinement 'Bruker SAINT'
_computing_data_collection 'Bruker APEX2'
_computing_data_reduction 'Bruker SAINT'
_computing_molecular_graphics 'Bruker SHELXTL'
_computing_publication_material 'Bruker SHELXTL'
_computing_structure_refinement 'SHELXL-2012 (Sheldrick, 2012)'
_computing_structure_solution 'SHELXS-97 (Sheldrick, 2008)'
_diffrn_ambient_temperature 120(2)
_diffrn_measured_fraction_theta_full 1.000
_diffrn_measured_fraction_theta_max 0.993
_diffrn_measurement_device_type 'Bruker APEX-II CCD'
_diffrn_measurement_method '\f and \w scans'
_diffrn_radiation_type MoK\a
_diffrn_radiation_wavelength 0.71073
_diffrn_reflns_av_R_equivalents 0.1485
_diffrn_reflns_av_unetI/netI 0.1619
_diffrn_reflns_Laue_measured_fraction_full 1.000
_diffrn_reflns_Laue_measured_fraction_max 0.993
_diffrn_reflns_limit_h_max 28
_diffrn_reflns_limit_h_min -28
_diffrn_reflns_limit_k_max 14
_diffrn_reflns_limit_k_min -14
_diffrn_reflns_limit_l_max 29
_diffrn_reflns_limit_l_min -29
_diffrn_reflns_number 30457
_diffrn_reflns_point_group_measured_fraction_full 1.000
_diffrn_reflns_point_group_measured_fraction_max 0.993
_diffrn_reflns_theta_full 25.242
_diffrn_reflns_theta_max 26.433
_diffrn_reflns_theta_min 1.776
_exptl_absorpt_coefficient_mu 0.178
_exptl_absorpt_correction_T_max 1.0000
_exptl_absorpt_correction_T_min 0.8502
_exptl_absorpt_correction_type multi-scan
_exptl_absorpt_process_details SADABS
_exptl_crystal_colour colourless
_exptl_crystal_density_diffrn 1.170
_exptl_crystal_description plate
_exptl_crystal_F_000 2352
_exptl_crystal_size_max 0.200
_exptl_crystal_size_mid 0.060
_exptl_crystal_size_min 0.020
_refine_diff_density_max 0.337
_refine_diff_density_min -0.334
_refine_diff_density_rms 0.072
_refine_ls_extinction_method none
_refine_ls_goodness_of_fit_ref 1.019
_refine_ls_hydrogen_treatment constr
_refine_ls_matrix_type full
_refine_ls_number_parameters 417
_refine_ls_number_reflns 6362
_refine_ls_number_restraints 267
_refine_ls_restrained_S_all 1.008
_refine_ls_R_factor_all 0.1743
_refine_ls_R_factor_gt 0.0661
_refine_ls_shift/su_max 0.000
_refine_ls_shift/su_mean 0.000
_refine_ls_structure_factor_coef Fsqd
_refine_ls_weighting_details
; 
 w=1/[\s^2^(Fo^2^)+(0.0460P)^2^] 
 where P=(Fo^2^+2Fc^2^)/3 
;
_refine_ls_weighting_scheme calc
_refine_ls_wR_factor_gt 0.1122
_refine_ls_wR_factor_ref 0.1438
_reflns_Friedel_coverage 0.000
_reflns_number_gt 3036
_reflns_number_total 6362
_reflns_threshold_expression 'I > 2\s(I)'
_cod_data_source_file ic5003989_si_001.cif
_cod_data_source_block 4
_cod_depositor_comments 'Adding full bibliography for 4337906--4337908.cif.'
_cod_original_cell_volume 6210.9(12)
_cod_database_code 4337907
_shelx_space_group_comment
; 
The symmetry employed for this shelxl refinement is uniquely defined 
by the following loop, which should always be used as a source of 
symmetry information in preference to the above space-group names. 
They are only intended as comments. 
;
_shelx_estimated_absorpt_t_min 0.965
_shelx_estimated_absorpt_t_max 0.996
_shelxl_version_number 2012-9

loop_
_space_group_symop_operation_xyz
'x, y, z'
'-x, y, -z+1/2'
'x+1/2, y+1/2, z'
'-x+1/2, y+1/2, -z+1/2'
'-x, -y, -z'
'x, -y, z-1/2'
'-x+1/2, -y+1/2, -z'
'x+1/2, -y+1/2, z-1/2'

loop_
_atom_site_label
_atom_site_type_symbol
_atom_site_fract_x
_atom_site_fract_y
_atom_site_fract_z
_atom_site_U_iso_or_equiv
_atom_site_adp_type
_atom_site_occupancy
_atom_site_site_symmetry_order
_atom_site_calc_flag
_atom_site_refinement_flags_posn
_atom_site_refinement_flags_adp
_atom_site_refinement_flags_occupancy
_atom_site_disorder_assembly
_atom_site_disorder_group
Al1 Al 0.26156(5) 0.54452(9) 0.41524(4) 0.0205(3) Uani 1 1 d . . . . .
Cl1 Cl 0.19693(4) 0.52010(8) 0.46835(4) 0.0311(3) Uani 1 1 d . . . . .
N1 N 0.33832(12) 0.5201(2) 0.44306(11) 0.0199(7) Uani 1 1 d . . . . .
N2 N 0.26244(12) 0.4625(2) 0.34999(11) 0.0205(7) Uani 1 1 d . . . . .
O1 O 0.25092(10) 0.69836(19) 0.39745(9) 0.0241(6) Uani 1 1 d . . . . .
C1 C 0.37044(15) 0.5186(3) 0.50171(14) 0.0219(8) Uani 1 1 d . . . . .
C2 C 0.37018(16) 0.4198(3) 0.53613(15) 0.0253(9) Uani 1 1 d . . . . .
C3 C 0.39828(16) 0.4223(3) 0.59394(15) 0.0295(10) Uani 1 1 d . . . . .
H3A H 0.3984 0.3552 0.6168 0.035 Uiso 1 1 calc R U . . .
C4 C 0.42617(15) 0.5193(3) 0.61948(15) 0.0272(9) Uani 1 1 d . . . . .
C5 C 0.42656(15) 0.6151(3) 0.58472(15) 0.0255(9) Uani 1 1 d . . . . .
H5A H 0.4459 0.6820 0.6013 0.031 Uiso 1 1 calc R U . . .
C6 C 0.39959(15) 0.6168(3) 0.52614(15) 0.0227(9) Uani 1 1 d . . . . .
C7 C 0.33919(17) 0.3140(3) 0.51078(15) 0.0355(10) Uani 1 1 d . . . . .
H7A H 0.3453 0.2527 0.5398 0.053 Uiso 1 1 calc R U . . .
H7B H 0.3550 0.2906 0.4763 0.053 Uiso 1 1 calc R U . . .
H7C H 0.2970 0.3296 0.4996 0.053 Uiso 1 1 calc R U . . .
C8 C 0.45361(16) 0.5222(4) 0.68284(14) 0.0383(11) Uani 1 1 d . . . . .
H8A H 0.4666 0.6001 0.6938 0.057 Uiso 1 1 calc R U . . .
H8B H 0.4875 0.4706 0.6898 0.057 Uiso 1 1 calc R U . . .
H8C H 0.4247 0.4978 0.7063 0.057 Uiso 1 1 calc R U . . .
C9 C 0.40233(16) 0.7234(3) 0.49049(14) 0.0318(10) Uani 1 1 d . . . . .
H9A H 0.4166 0.7040 0.4546 0.048 Uiso 1 1 calc R U . . .
H9B H 0.4292 0.7783 0.5131 0.048 Uiso 1 1 calc R U . . .
H9C H 0.3630 0.7570 0.4807 0.048 Uiso 1 1 calc R U . . .
C10 C 0.36208(15) 0.4629(3) 0.39786(14) 0.0219(8) Uani 1 1 d . . . . .
C11 C 0.42799(15) 0.4511(3) 0.40703(15) 0.0281(9) Uani 1 1 d . . . . .
H11A H 0.4390 0.4089 0.3743 0.042 Uiso 1 1 calc R U . . .
H11B H 0.4418 0.4097 0.4434 0.042 Uiso 1 1 calc R U . . .
H11C H 0.4460 0.5271 0.4093 0.042 Uiso 1 1 calc R U . . .
C12 C 0.32314(16) 0.4344(3) 0.35018(14) 0.0207(9) Uani 1 1 d . . . . .
C13 C 0.33824(16) 0.3922(3) 0.29374(14) 0.0281(9) Uani 1 1 d . . . . .
H13A H 0.3809 0.3826 0.2981 0.042 Uiso 1 1 calc R U . . .
H13B H 0.3248 0.4478 0.2628 0.042 Uiso 1 1 calc R U . . .
H13C H 0.3188 0.3188 0.2835 0.042 Uiso 1 1 calc R U . . .
C14 C 0.21721(16) 0.3995(3) 0.31392(14) 0.0218(9) Uani 1 1 d . . . . .
C15 C 0.17545(16) 0.4571(3) 0.27280(15) 0.0266(9) Uani 1 1 d . . . . .
C16 C 0.13102(16) 0.3957(3) 0.23833(15) 0.0272(9) Uani 1 1 d . . . . .
H16A H 0.1027 0.4357 0.2111 0.033 Uiso 1 1 calc R U . . .
C17 C 0.12635(16) 0.2780(3) 0.24218(15) 0.0267(9) Uani 1 1 d . . . . .
C18 C 0.16728(15) 0.2228(3) 0.28327(14) 0.0257(9) Uani 1 1 d . . . . .
H18A H 0.1649 0.1422 0.2868 0.031 Uiso 1 1 calc R U . . .
C19 C 0.21199(15) 0.2810(3) 0.31972(14) 0.0226(9) Uani 1 1 d . . . . .
C20 C 0.17885(18) 0.5841(3) 0.26514(16) 0.0374(11) Uani 1 1 d . . . . .
H20A H 0.1502 0.6076 0.2310 0.056 Uiso 1 1 calc R U . . .
H20B H 0.2185 0.6050 0.2595 0.056 Uiso 1 1 calc R U . . .
H20C H 0.1700 0.6225 0.2999 0.056 Uiso 1 1 calc R U . . .
C21 C 0.07822(16) 0.2133(3) 0.20301(15) 0.0387(11) Uani 1 1 d . . . . .
H21A H 0.0923 0.1367 0.1957 0.058 Uiso 1 1 calc R U . . .
H21B H 0.0674 0.2540 0.1659 0.058 Uiso 1 1 calc R U . . .
H21C H 0.0438 0.2071 0.2220 0.058 Uiso 1 1 calc R U . . .
C22 C 0.25272(16) 0.2159(3) 0.36625(15) 0.0308(10) Uani 1 1 d . . . . .
H22A H 0.2372 0.1389 0.3696 0.046 Uiso 1 1 calc R U . . .
H22B H 0.2556 0.2557 0.4036 0.046 Uiso 1 1 calc R U . . .
H22C H 0.2918 0.2110 0.3557 0.046 Uiso 1 1 calc R U . . .
C23 C 0.20756(16) 0.7786(3) 0.41335(15) 0.0264(9) Uani 1 1 d . . . . .
H23A H 0.2156 0.7941 0.4558 0.032 Uiso 1 1 calc R U . . .
H23B H 0.1672 0.7479 0.4024 0.032 Uiso 1 1 calc R U . . .
C24 C 0.21502(17) 0.8853(3) 0.37921(16) 0.0358(10) Uani 1 1 d . . . . .
H24A H 0.2069 0.9544 0.4009 0.043 Uiso 1 1 calc R U . . .
H24B H 0.1885 0.8845 0.3408 0.043 Uiso 1 1 calc R U . . .
C25 C 0.27940(17) 0.8810(3) 0.37218(16) 0.0315(10) Uani 1 1 d . . . . .
H25A H 0.2864 0.9288 0.3391 0.038 Uiso 1 1 calc R U . . .
H25B H 0.3058 0.9062 0.4082 0.038 Uiso 1 1 calc R U . . .
C26 C 0.28767(16) 0.7571(3) 0.36056(15) 0.0260(9) Uani 1 1 d . . . . .
H26A H 0.2742 0.7390 0.3188 0.031 Uiso 1 1 calc R U . . .
H26B H 0.3295 0.7349 0.3718 0.031 Uiso 1 1 calc R U . . .
C27 C -0.0142(3) 0.5221(6) 0.6209(3) 0.0534(15) Uani 0.651(5) 1 d D U P A 1
C28 C 0.0255(4) 0.5227(10) 0.5831(4) 0.0565(18) Uani 0.651(5) 1 d D U P A 1
H28A H 0.0248 0.5843 0.5565 0.068 Uiso 0.651(5) 1 calc R U P A 1
C29 C 0.0649(4) 0.4390(7) 0.5827(4) 0.0610(18) Uani 0.651(5) 1 d D U P A 1
H29A H 0.0905 0.4403 0.5551 0.073 Uiso 0.651(5) 1 calc R U P A 1
C30 C 0.0684(4) 0.3512(6) 0.6224(4) 0.0598(18) Uani 0.651(5) 1 d D U P A 1
H30A H 0.0970 0.2927 0.6228 0.072 Uiso 0.651(5) 1 calc R U P A 1
C31 C 0.0305(3) 0.3490(6) 0.6609(3) 0.0554(18) Uani 0.651(5) 1 d D U P A 1
H31A H 0.0324 0.2872 0.6875 0.066 Uiso 0.651(5) 1 calc R U P A 1
C32 C -0.0106(4) 0.4342(7) 0.6625(4) 0.0549(17) Uani 0.651(5) 1 d D U P A 1
H32A H -0.0355 0.4334 0.6907 0.066 Uiso 0.651(5) 1 calc R U P A 1
C33 C -0.0587(4) 0.6165(7) 0.6236(4) 0.074(3) Uani 0.651(5) 1 d D U P A 1
H33A H -0.0534 0.6767 0.5958 0.111 Uiso 0.651(5) 1 calc R U P A 1
H33B H -0.0527 0.6484 0.6630 0.111 Uiso 0.651(5) 1 calc R U P A 1
H33C H -0.0986 0.5853 0.6136 0.111 Uiso 0.651(5) 1 calc R U P A 1
C27' C 0.0314(6) 0.4386(12) 0.6030(6) 0.0543(19) Uani 0.349(5) 1 d D U P A 2
C28' C 0.0075(7) 0.4056(16) 0.6525(8) 0.055(2) Uani 0.349(5) 1 d D U P A 2
H28B H 0.0239 0.3426 0.6755 0.067 Uiso 0.349(5) 1 calc R U P A 2
C29' C -0.0391(6) 0.4644(13) 0.6673(6) 0.054(2) Uani 0.349(5) 1 d D U P A 2
H29B H -0.0593 0.4368 0.6965 0.065 Uiso 0.349(5) 1 calc R U P A 2
C30' C -0.0545(8) 0.5598(14) 0.6395(7) 0.059(2) Uani 0.349(5) 1 d D U P A 2
H30B H -0.0837 0.6045 0.6528 0.071 Uiso 0.349(5) 1 calc R U P A 2
C31' C -0.0318(6) 0.6021(13) 0.5917(6) 0.060(2) Uani 0.349(5) 1 d D U P A 2
H31B H -0.0456 0.6711 0.5727 0.072 Uiso 0.349(5) 1 calc R U P A 2
C32' C 0.0104(8) 0.5399(16) 0.5743(9) 0.055(2) Uani 0.349(5) 1 d D U P A 2
H32B H 0.0266 0.5649 0.5418 0.066 Uiso 0.349(5) 1 calc R U P A 2
C33' C 0.0808(7) 0.3803(15) 0.5802(8) 0.074(4) Uani 0.349(5) 1 d D U P A 2
H33D H 0.0670 0.3561 0.5398 0.110 Uiso 0.349(5) 1 calc R U P A 2
H33E H 0.0938 0.3134 0.6043 0.110 Uiso 0.349(5) 1 calc R U P A 2
H33F H 0.1138 0.4335 0.5816 0.110 Uiso 0.349(5) 1 calc R U P A 2

loop_
_atom_site_aniso_label
_atom_site_aniso_U_11
_atom_site_aniso_U_22
_atom_site_aniso_U_33
_atom_site_aniso_U_23
_atom_site_aniso_U_13
_atom_site_aniso_U_12
Al1 0.0244(7) 0.0165(6) 0.0205(6) -0.0024(5) 0.0035(5) 0.0016(5)
Cl1 0.0338(6) 0.0290(6) 0.0335(5) -0.0006(5) 0.0137(4) -0.0020(5)
N1 0.0220(17) 0.0198(17) 0.0178(15) -0.0019(13) 0.0034(13) 0.0037(14)
N2 0.0235(18) 0.0179(17) 0.0190(15) -0.0046(13) 0.0004(13) -0.0003(15)
O1 0.0290(15) 0.0163(14) 0.0301(14) 0.0021(11) 0.0138(12) 0.0062(12)
C1 0.020(2) 0.027(2) 0.0183(19) 0.0001(17) 0.0028(16) 0.0051(18)
C2 0.032(2) 0.022(2) 0.022(2) 0.0014(17) 0.0040(18) 0.0026(18)
C3 0.034(3) 0.029(2) 0.026(2) 0.0068(18) 0.0057(19) 0.010(2)
C4 0.020(2) 0.038(3) 0.023(2) -0.0016(19) 0.0012(16) 0.0087(19)
C5 0.018(2) 0.029(2) 0.029(2) -0.0084(18) 0.0000(17) -0.0015(18)
C6 0.015(2) 0.024(2) 0.029(2) -0.0049(17) 0.0043(17) 0.0012(17)
C7 0.048(3) 0.023(2) 0.033(2) 0.0032(18) 0.003(2) -0.003(2)
C8 0.037(3) 0.053(3) 0.024(2) 0.002(2) 0.0016(18) 0.006(2)
C9 0.040(3) 0.024(2) 0.029(2) 0.0011(18) 0.0030(19) -0.007(2)
C10 0.025(2) 0.017(2) 0.023(2) 0.0011(16) 0.0061(17) 0.0046(18)
C11 0.027(2) 0.028(2) 0.030(2) -0.0030(18) 0.0055(17) 0.0040(19)
C12 0.024(2) 0.016(2) 0.022(2) 0.0007(16) 0.0058(17) 0.0015(17)
C13 0.030(2) 0.027(2) 0.028(2) -0.0020(18) 0.0050(18) 0.0005(19)
C14 0.027(2) 0.020(2) 0.0203(19) -0.0031(17) 0.0074(17) -0.0049(18)
C15 0.027(2) 0.024(2) 0.027(2) 0.0035(18) 0.0015(18) 0.000(2)
C16 0.026(2) 0.028(2) 0.026(2) 0.0014(18) 0.0014(18) -0.0012(19)
C17 0.024(2) 0.029(2) 0.028(2) -0.0090(18) 0.0085(17) -0.0092(19)
C18 0.029(2) 0.019(2) 0.029(2) -0.0044(18) 0.0052(18) -0.0022(19)
C19 0.027(2) 0.020(2) 0.022(2) -0.0004(17) 0.0081(17) 0.0031(19)
C20 0.041(3) 0.024(2) 0.040(2) 0.0114(19) -0.009(2) -0.001(2)
C21 0.039(3) 0.038(3) 0.040(2) -0.007(2) 0.007(2) -0.011(2)
C22 0.037(3) 0.020(2) 0.033(2) 0.0021(18) 0.0009(19) -0.0013(19)
C23 0.033(2) 0.018(2) 0.031(2) -0.0002(17) 0.0123(18) 0.0114(19)
C24 0.052(3) 0.022(2) 0.037(2) 0.0053(19) 0.020(2) 0.012(2)
C25 0.045(3) 0.020(2) 0.033(2) 0.0020(18) 0.0142(19) 0.001(2)
C26 0.029(2) 0.024(2) 0.028(2) 0.0016(17) 0.0128(17) 0.0007(18)
C27 0.046(4) 0.042(3) 0.065(3) -0.006(3) -0.009(3) 0.008(3)
C28 0.055(5) 0.050(4) 0.059(4) -0.009(3) -0.004(3) -0.001(3)
C29 0.057(5) 0.047(4) 0.073(4) -0.020(3) -0.004(3) -0.001(3)
C30 0.055(4) 0.040(3) 0.073(4) -0.019(3) -0.018(3) 0.001(3)
C31 0.053(4) 0.029(3) 0.072(4) -0.006(3) -0.023(3) -0.005(3)
C32 0.051(5) 0.043(4) 0.062(4) -0.005(3) -0.012(3) -0.004(3)
C33 0.062(5) 0.056(6) 0.098(7) -0.006(5) 0.000(5) 0.020(4)
C27' 0.049(4) 0.043(4) 0.065(4) -0.011(3) -0.004(3) 0.002(3)
C28' 0.051(5) 0.044(4) 0.065(4) -0.007(4) -0.009(4) 0.000(4)
C29' 0.048(5) 0.048(5) 0.060(5) -0.012(4) -0.005(4) 0.001(4)
C30' 0.053(5) 0.055(5) 0.066(5) -0.008(4) 0.000(4) 0.004(4)
C31' 0.055(5) 0.056(5) 0.064(5) -0.006(4) 0.002(4) 0.009(4)
C32' 0.052(5) 0.047(4) 0.062(4) -0.009(4) -0.002(4) 0.005(4)
C33' 0.069(8) 0.058(9) 0.091(9) -0.022(8) 0.005(6) 0.017(6)

loop_
_atom_type_symbol
_atom_type_description
_atom_type_scat_dispersion_real
_atom_type_scat_dispersion_imag
_atom_type_scat_source
C C 0.0033 0.0016 'International Tables Vol C Tables 4.2.6.8 and 6.1.1.4'
H H 0.0000 0.0000 'International Tables Vol C Tables 4.2.6.8 and 6.1.1.4'
N N 0.0061 0.0033 'International Tables Vol C Tables 4.2.6.8 and 6.1.1.4'
Al Al 0.0645 0.0514 'International Tables Vol C Tables 4.2.6.8 and 6.1.1.4'
Cl Cl 0.1484 0.1585 'International Tables Vol C Tables 4.2.6.8 and 6.1.1.4'
O O 0.0106 0.0060 'International Tables Vol C Tables 4.2.6.8 and 6.1.1.4'

loop_
_geom_angle_atom_site_label_1
_geom_angle_atom_site_label_2
_geom_angle_atom_site_label_3
_geom_angle
N1 Al1 N2 93.45(13)
N1 Al1 O1 108.52(12)
N2 Al1 O1 110.50(12)
N1 Al1 Cl1 121.29(10)
N2 Al1 Cl1 122.38(11)
O1 Al1 Cl1 100.51(9)
C1 N1 C10 119.5(3)
C1 N1 Al1 130.9(2)
C10 N1 Al1 106.9(2)
C14 N2 C12 119.6(3)
C14 N2 Al1 131.0(2)
C12 N2 Al1 106.1(2)
C23 O1 C26 109.7(2)
C23 O1 Al1 129.37(19)
C26 O1 Al1 120.94(19)
C6 C1 C2 119.6(3)
C6 C1 N1 120.5(3)
C2 C1 N1 119.9(3)
C3 C2 C1 119.1(3)
C3 C2 C7 120.5(3)
C1 C2 C7 120.3(3)
C4 C3 C2 122.3(3)
C4 C3 H3A 118.8
C2 C3 H3A 118.8
C5 C4 C3 117.6(3)
C5 C4 C8 120.8(4)
C3 C4 C8 121.6(3)
C4 C5 C6 122.4(3)
C4 C5 H5A 118.8
C6 C5 H5A 118.8
C5 C6 C1 119.0(3)
C5 C6 C9 119.7(3)
C1 C6 C9 121.3(3)
C2 C7 H7A 109.5
C2 C7 H7B 109.5
H7A C7 H7B 109.5
C2 C7 H7C 109.5
H7A C7 H7C 109.5
H7B C7 H7C 109.5
C4 C8 H8A 109.5
C4 C8 H8B 109.5
H8A C8 H8B 109.5
C4 C8 H8C 109.5
H8A C8 H8C 109.5
H8B C8 H8C 109.5
C6 C9 H9A 109.5
C6 C9 H9B 109.5
H9A C9 H9B 109.5
C6 C9 H9C 109.5
H9A C9 H9C 109.5
H9B C9 H9C 109.5
C12 C10 N1 115.8(3)
C12 C10 C11 127.3(3)
N1 C10 C11 116.6(3)
C10 C11 H11A 109.5
C10 C11 H11B 109.5
H11A C11 H11B 109.5
C10 C11 H11C 109.5
H11A C11 H11C 109.5
H11B C11 H11C 109.5
C10 C12 N2 117.0(3)
C10 C12 C13 125.5(3)
N2 C12 C13 116.8(3)
C12 C13 H13A 109.5
C12 C13 H13B 109.5
H13A C13 H13B 109.5
C12 C13 H13C 109.5
H13A C13 H13C 109.5
H13B C13 H13C 109.5
C19 C14 C15 118.7(3)
C19 C14 N2 121.5(3)
C15 C14 N2 119.7(3)
C16 C15 C14 119.6(3)
C16 C15 C20 119.6(3)
C14 C15 C20 120.8(3)
C15 C16 C17 122.4(3)
C15 C16 H16A 118.8
C17 C16 H16A 118.8
C18 C17 C16 117.3(3)
C18 C17 C21 121.5(4)
C16 C17 C21 121.2(3)
C17 C18 C19 122.3(4)
C17 C18 H18A 118.8
C19 C18 H18A 118.8
C18 C19 C14 119.5(3)
C18 C19 C22 119.4(3)
C14 C19 C22 121.1(3)
C15 C20 H20A 109.5
C15 C20 H20B 109.5
H20A C20 H20B 109.5
C15 C20 H20C 109.5
H20A C20 H20C 109.5
H20B C20 H20C 109.5
C17 C21 H21A 109.5
C17 C21 H21B 109.5
H21A C21 H21B 109.5
C17 C21 H21C 109.5
H21A C21 H21C 109.5
H21B C21 H21C 109.5
C19 C22 H22A 109.5
C19 C22 H22B 109.5
H22A C22 H22B 109.5
C19 C22 H22C 109.5
H22A C22 H22C 109.5
H22B C22 H22C 109.5
O1 C23 C24 104.5(3)
O1 C23 H23A 110.9
C24 C23 H23A 110.9
O1 C23 H23B 110.9
C24 C23 H23B 110.9
H23A C23 H23B 108.9
C23 C24 C25 103.6(3)
C23 C24 H24A 111.0
C25 C24 H24A 111.0
C23 C24 H24B 111.0
C25 C24 H24B 111.0
H24A C24 H24B 109.0
C26 C25 C24 102.1(3)
C26 C25 H25A 111.3
C24 C25 H25A 111.3
C26 C25 H25B 111.3
C24 C25 H25B 111.3
H25A C25 H25B 109.2
O1 C26 C25 103.9(3)
O1 C26 H26A 111.0
C25 C26 H26A 111.0
O1 C26 H26B 111.0
C25 C26 H26B 111.0
H26A C26 H26B 109.0
C28 C27 C32 118.6(7)
C28 C27 C33 123.6(9)
C32 C27 C33 117.7(8)
C29 C28 C27 122.0(10)
C29 C28 H28A 119.0
C27 C28 H28A 119.0
C28 C29 C30 120.1(10)
C28 C29 H29A 119.9
C30 C29 H29A 119.9
C31 C30 C29 119.2(9)
C31 C30 H30A 120.4
C29 C30 H30A 120.4
C30 C31 C32 122.0(8)
C30 C31 H31A 119.0
C32 C31 H31A 119.0
C31 C32 C27 117.9(9)
C31 C32 H32A 121.0
C27 C32 H32A 121.0
C27 C33 H33A 109.5
C27 C33 H33B 109.5
H33A C33 H33B 109.5
C27 C33 H33C 109.5
H33A C33 H33C 109.5
H33B C33 H33C 109.5
C32' C27' C28' 117.7(13)
C32' C27' C33' 115.7(15)
C28' C27' C33' 126.4(14)
C29' C28' C27' 120.3(15)
C29' C28' H28B 119.8
C27' C28' H28B 119.8
C30' C29' C28' 117.4(15)
C30' C29' H29B 121.3
C28' C29' H29B 121.3
C29' C30' C31' 125.9(15)
C29' C30' H30B 117.0
C31' C30' H30B 117.0
C32' C31' C30' 116.4(15)
C32' C31' H31B 121.8
C30' C31' H31B 121.8
C31' C32' C27' 121.7(16)
C31' C32' H32B 119.2
C27' C32' H32B 119.2
C27' C33' H33D 109.5
C27' C33' H33E 109.5
H33D C33' H33E 109.5
C27' C33' H33F 109.5
H33D C33' H33F 109.5
H33E C33' H33F 109.5

loop_
_geom_bond_atom_site_label_1
_geom_bond_atom_site_label_2
_geom_bond_distance
Al1 N1 1.799(3)
Al1 N2 1.803(3)
Al1 O1 1.856(2)
Al1 Cl1 2.1229(14)
N1 C1 1.435(4)
N1 C10 1.438(4)
N2 C14 1.425(4)
N2 C12 1.440(4)
O1 C23 1.469(4)
O1 C26 1.482(4)
C1 C6 1.401(5)
C1 C2 1.410(5)
C2 C3 1.388(5)
C2 C7 1.499(5)
C3 C4 1.387(5)
C3 H3A 0.9500
C4 C5 1.386(5)
C4 C8 1.500(5)
C5 C6 1.396(4)
C5 H5A 0.9500
C6 C9 1.508(5)
C7 H7A 0.9800
C7 H7B 0.9800
C7 H7C 0.9800
C8 H8A 0.9800
C8 H8B 0.9800
C8 H8C 0.9800
C9 H9A 0.9800
C9 H9B 0.9800
C9 H9C 0.9800
C10 C12 1.341(4)
C10 C11 1.506(4)
C11 H11A 0.9800
C11 H11B 0.9800
C11 H11C 0.9800
C12 C13 1.504(4)
C13 H13A 0.9800
C13 H13B 0.9800
C13 H13C 0.9800
C14 C19 1.402(5)
C14 C15 1.405(5)
C15 C16 1.386(5)
C15 C20 1.503(5)
C16 C17 1.387(5)
C16 H16A 0.9500
C17 C18 1.381(5)
C17 C21 1.511(5)
C18 C19 1.393(5)
C18 H18A 0.9500
C19 C22 1.510(4)
C20 H20A 0.9800
C20 H20B 0.9800
C20 H20C 0.9800
C21 H21A 0.9800
C21 H21B 0.9800
C21 H21C 0.9800
C22 H22A 0.9800
C22 H22B 0.9800
C22 H22C 0.9800
C23 C24 1.509(5)
C23 H23A 0.9900
C23 H23B 0.9900
C24 C25 1.526(5)
C24 H24A 0.9900
C24 H24B 0.9900
C25 C26 1.496(5)
C25 H25A 0.9900
C25 H25B 0.9900
C26 H26A 0.9900
C26 H26B 0.9900
C27 C28 1.381(12)
C27 C32 1.405(11)
C27 C33 1.518(10)
C28 C29 1.340(11)
C28 H28A 0.9500
C29 C30 1.375(11)
C29 H29A 0.9500
C30 C31 1.363(10)
C30 H30A 0.9500
C31 C32 1.382(9)
C31 H31A 0.9500
C32 H32A 0.9500
C33 H33A 0.9800
C33 H33B 0.9800
C33 H33C 0.9800
C27' C32' 1.406(17)
C27' C28' 1.418(17)
C27' C33' 1.506(15)
C28' C29' 1.373(15)
C28' H28B 0.9500
C29' C30' 1.310(15)
C29' H29B 0.9500
C30' C31' 1.404(17)
C30' H30B 0.9500
C31' C32' 1.336(16)
C31' H31B 0.9500
C32' H32B 0.9500
C33' H33D 0.9800
C33' H33E 0.9800
C33' H33F 0.9800
